data_2018746
loop_
_publ_author_name
'H\"utzler, Wilhelm Maximilian'
'Bolte, Michael'

_publ_section_title
;
 Five pseudopolymorphs of 6-amino-2-thiouracil: absence of
 N---H&#x00B7;&#x00B7;&#x00B7;S hydrogen bonds
;
_journal_coeditor_code FG3285
_journal_issue 1
_journal_name_full 'Acta Crystallographica Section C'
_journal_page_first 93
_journal_page_last 100
_journal_paper_doi 10.1107/S010827011204930X
_journal_volume 69
_journal_year 2013
_chemical_formula_iupac 'C4 H5 N3 O S, C4 H9 N O'
_chemical_formula_moiety 'C4 H5 N3 O S, C4 H9 N O'
_chemical_formula_sum 'C8 H14 N4 O2 S'
_chemical_formula_weight 230.29
_chemical_name_systematic
;
6-Amino-2-thiouracil dimethylacetamide monosolvate
;
_space_group_IT_number 14
_symmetry_cell_setting monoclinic
_symmetry_space_group_name_Hall '-P 2yn'
_symmetry_space_group_name_H-M 'P 1 21/n 1'
_atom_sites_solution_hydrogens geom
_atom_sites_solution_primary direct
_atom_sites_solution_secondary difmap
_audit_creation_method SHELXL-97
_cell_angle_alpha 90.00
_cell_angle_beta 101.801(7)
_cell_angle_gamma 90.00
_cell_formula_units_Z 4
_cell_length_a 9.4615(9)
_cell_length_b 9.2679(11)
_cell_length_c 13.4208(12)
_cell_measurement_reflns_used 11701
_cell_measurement_temperature 173(2)
_cell_measurement_theta_max 26.00
_cell_measurement_theta_min 3.27
_cell_volume 1152.0(2)
_computing_cell_refinement 'X-AREA (Stoe & Cie, 2001)'
_computing_data_collection 'X-AREA (Stoe & Cie, 2001)'
_computing_data_reduction 'X-AREA (Stoe & Cie, 2001)'
_computing_molecular_graphics
;
Mercury (Macrae <i>et al.</i>, 2008) and XP in SHELXTL-Plus (Sheldrick,
2008)
;
_computing_publication_material 'publCIF (Westrip, 2010)'
_computing_structure_refinement 'SHELXL97 (Sheldrick, 2008)'
_computing_structure_solution 'SHELXS97 (Sheldrick, 2008)'
_diffrn_ambient_temperature 173(2)
_diffrn_measured_fraction_theta_full 0.995
_diffrn_measured_fraction_theta_max 0.989
_diffrn_measurement_device_type 'Stoe IPDS II two-circle'
_diffrn_measurement_method \w
_diffrn_radiation_monochromator 'Genix 3D multilayer optics'
_diffrn_radiation_source 'Genix 3D I\mS microfocus X-ray source'
_diffrn_radiation_type MoK\a
_diffrn_radiation_wavelength 0.71073
_diffrn_reflns_av_R_equivalents 0.0575
_diffrn_reflns_av_sigmaI/netI 0.0334
_diffrn_reflns_limit_h_max 11
_diffrn_reflns_limit_h_min -11
_diffrn_reflns_limit_k_max 11
_diffrn_reflns_limit_k_min -11
_diffrn_reflns_limit_l_max 16
_diffrn_reflns_limit_l_min -16
_diffrn_reflns_number 9565
_diffrn_reflns_theta_full 25.00
_diffrn_reflns_theta_max 25.68
_diffrn_reflns_theta_min 3.27
_diffrn_standards_number 0
_exptl_absorpt_coefficient_mu 0.269
_exptl_absorpt_correction_T_max 0.9357
_exptl_absorpt_correction_T_min 0.8770
_exptl_absorpt_correction_type multi-scan
_exptl_absorpt_process_details '(X-AREA; Stoe & Cie, 2001)'
_exptl_crystal_colour colourless
_exptl_crystal_density_diffrn 1.328
_exptl_crystal_density_method 'not measured'
_exptl_crystal_description needle
_exptl_crystal_F_000 488
_exptl_crystal_size_max 0.50
_exptl_crystal_size_mid 0.30
_exptl_crystal_size_min 0.25
_refine_diff_density_max 0.244
_refine_diff_density_min -0.194
_refine_ls_extinction_method none
_refine_ls_goodness_of_fit_ref 1.073
_refine_ls_hydrogen_treatment mixed
_refine_ls_matrix_type full
_refine_ls_number_parameters 171
_refine_ls_number_reflns 2163
_refine_ls_number_restraints 132
_refine_ls_restrained_S_all 1.109
_refine_ls_R_factor_all 0.0438
_refine_ls_R_factor_gt 0.0404
_refine_ls_shift/su_max 0.001
_refine_ls_shift/su_mean 0.000
_refine_ls_structure_factor_coef Fsqd
_refine_ls_weighting_details 'calc w=1/[\s^2^(Fo^2^)+(0.0652P)^2^+0.3737P] where P=(Fo^2^+2Fc^2^)/3'
_refine_ls_weighting_scheme calc
_refine_ls_wR_factor_gt 0.1156
_refine_ls_wR_factor_ref 0.1180
_reflns_number_gt 1968
_reflns_number_total 2163
_reflns_threshold_expression I>2\s(I)
_cod_data_source_file fg3285.cif
_cod_data_source_block Ib
_cod_original_sg_symbol_H-M 'P 21/n'
_cod_database_code 2018746
_cod_database_fobs_code 2018746

loop_
_symmetry_equiv_pos_as_xyz
'x, y, z'
'-x+1/2, y+1/2, -z+1/2'
'-x, -y, -z'
'x-1/2, -y-1/2, z-1/2'

loop_
_atom_site_type_symbol
_atom_site_label
_atom_site_fract_x
_atom_site_fract_y
_atom_site_fract_z
_atom_site_U_iso_or_equiv
_atom_site_adp_type
_atom_site_calc_flag
_atom_site_refinement_flags
_atom_site_occupancy
_atom_site_symmetry_multiplicity
_atom_site_disorder_assembly
_atom_site_disorder_group
N N1A 0.55570(16) 0.59050(16) 0.39081(11) 0.0342(3) Uani d D 1 1 . .
H H1A 0.600(2) 0.506(2) 0.3933(18) 0.055(7) Uiso d D 1 1 . .
C C2A 0.61035(19) 0.68598(19) 0.46532(12) 0.0335(4) Uani d . 1 1 . .
S S21A 0.75963(5) 0.65062(5) 0.55106(4) 0.0449(2) Uani d . 1 1 . .
N N3A 0.53623(16) 0.81059(16) 0.46367(11) 0.0346(3) Uani d D 1 1 . .
H H3A 0.569(2) 0.877(2) 0.5102(14) 0.042(5) Uiso d D 1 1 . .
C C4A 0.41399(19) 0.84740(18) 0.39141(12) 0.0338(4) Uani d . 1 1 . .
O O41A 0.35918(14) 0.96886(13) 0.39965(10) 0.0413(3) Uani d . 1 1 . .
C C5A 0.36411(19) 0.74546(18) 0.31586(13) 0.0351(4) Uani d . 1 1 . .
H H5A 0.2811 0.7650 0.2646 0.042 Uiso calc R 1 1 . .
C C6A 0.43590(18) 0.61661(19) 0.31617(12) 0.0322(4) Uani d . 1 1 . .
N N61A 0.40076(18) 0.51289(17) 0.24713(12) 0.0393(4) Uani d D 1 1 . .
H H61A 0.452(3) 0.436(2) 0.2591(19) 0.056(7) Uiso d D 1 1 . .
H H62A 0.319(2) 0.517(3) 0.2028(16) 0.052(6) Uiso d D 1 1 . .
C C1X 0.8435(3) 0.2498(3) 0.4686(2) 0.0647(6) Uani d DU 1 1 . .
H H1XA 0.8975 0.1597 0.4849 0.097 Uiso calc PR 0.610(7) 1 A 1
H H1XB 0.8026 0.2793 0.5269 0.097 Uiso calc PR 0.610(7) 1 A 1
H H1XC 0.9084 0.3253 0.4534 0.097 Uiso calc PR 0.610(7) 1 A 1
H H1XD 0.8439 0.1757 0.5358 0.097 Uiso d PR 0.390(7) 1 A 2
H H1XE 0.8209 0.3445 0.4835 0.097 Uiso d PR 0.390(7) 1 A 2
H H1XF 0.9485 0.2468 0.4504 0.097 Uiso d PR 0.390(7) 1 A 2
O O21X 0.6310(2) 0.32120(16) 0.33470(14) 0.0642(5) Uani d DU 1 1 . .
C C31X 0.5965(3) 0.0773(3) 0.2431(2) 0.0705(7) Uani d DU 1 1 . .
H H31A 0.5978 -0.0222 0.2186 0.106 Uiso calc PR 0.610(7) 1 A 1
H H31B 0.6130 0.1438 0.1898 0.106 Uiso calc PR 0.610(7) 1 A 1
H H31C 0.5025 0.0978 0.2599 0.106 Uiso calc PR 0.610(7) 1 A 1
H H31D 0.5540 -0.0181 0.2644 0.106 Uiso d PR 0.390(7) 1 A 2
H H31E 0.5092 0.1523 0.2067 0.106 Uiso d PR 0.390(7) 1 A 2
H H31F 0.6686 0.0601 0.1985 0.106 Uiso d PR 0.390(7) 1 A 2
C C32X 0.8167(4) -0.0136(3) 0.3849(3) 0.0918(11) Uani d DU 1 1 . .
H H32A 0.7993 -0.1055 0.3484 0.138 Uiso calc PR 0.610(7) 1 A 1
H H32B 0.8057 -0.0269 0.4554 0.138 Uiso calc PR 0.610(7) 1 A 1
H H32C 0.9149 0.0197 0.3845 0.138 Uiso calc PR 0.610(7) 1 A 1
H H32D 0.8999 -0.0365 0.4392 0.138 Uiso d PR 0.390(7) 1 A 2
H H32E 0.8420 -0.0300 0.3186 0.138 Uiso d PR 0.390(7) 1 A 2
H H32F 0.7352 -0.0756 0.3915 0.138 Uiso d PR 0.390(7) 1 A 2
C C2X 0.7227(4) 0.2266(4) 0.3768(3) 0.0499(11) Uani d PDU 0.610(7) 1 A 1
N N3X 0.7104(4) 0.0960(4) 0.3339(3) 0.0572(11) Uani d PDU 0.610(7) 1 A 1
C C2X' 0.6633(6) 0.1892(6) 0.3245(4) 0.0499(16) Uani d PDU 0.390(7) 1 A 2
N N3X' 0.7736(6) 0.1440(5) 0.3928(4) 0.0529(16) Uani d PDU 0.390(7) 1 A 2

loop_
_atom_site_aniso_label
_atom_site_aniso_U_11
_atom_site_aniso_U_22
_atom_site_aniso_U_33
_atom_site_aniso_U_12
_atom_site_aniso_U_13
_atom_site_aniso_U_23
N1A 0.0335(7) 0.0310(7) 0.0339(7) 0.0017(6) -0.0032(6) 0.0001(6)
C2A 0.0337(9) 0.0353(8) 0.0288(8) -0.0011(7) -0.0006(7) 0.0021(7)
S21A 0.0404(3) 0.0457(3) 0.0394(3) 0.0058(2) -0.0134(2) 0.00078(19)
N3A 0.0344(8) 0.0348(8) 0.0294(7) 0.0019(6) -0.0056(6) -0.0035(6)
C4A 0.0325(8) 0.0361(9) 0.0296(8) 0.0014(7) -0.0014(7) 0.0004(7)
O41A 0.0405(7) 0.0364(7) 0.0396(7) 0.0077(5) -0.0094(5) -0.0072(5)
C5A 0.0323(8) 0.0354(9) 0.0322(8) 0.0026(7) -0.0060(7) -0.0015(7)
C6A 0.0313(8) 0.0337(8) 0.0289(8) -0.0025(7) 0.0000(6) 0.0008(6)
N61A 0.0385(8) 0.0344(8) 0.0389(8) 0.0019(7) -0.0061(7) -0.0065(6)
C1X 0.0534(13) 0.0629(15) 0.0759(16) 0.0081(11) 0.0089(12) 0.0090(12)
O21X 0.0694(11) 0.0403(8) 0.0792(11) 0.0183(7) 0.0062(9) 0.0029(7)
C31X 0.094(2) 0.0541(14) 0.0690(16) -0.0075(13) 0.0294(14) -0.0104(12)
C32X 0.108(2) 0.0596(15) 0.128(3) 0.0453(16) 0.070(2) 0.0368(16)
C2X 0.052(2) 0.041(2) 0.059(2) 0.0054(18) 0.0185(19) 0.0067(18)
N3X 0.076(3) 0.0396(19) 0.064(2) 0.0117(17) 0.0335(19) 0.0064(15)
C2X' 0.059(4) 0.039(3) 0.058(4) 0.004(3) 0.024(3) 0.006(3)
N3X' 0.057(3) 0.042(3) 0.063(3) 0.018(2) 0.020(2) 0.014(2)

loop_
_atom_type_symbol
_atom_type_description
_atom_type_scat_dispersion_real
_atom_type_scat_dispersion_imag
_atom_type_scat_source
C C 0.0033 0.0016 'International Tables Vol C Tables 4.2.6.8 and 6.1.1.4'
H H 0.0000 0.0000 'International Tables Vol C Tables 4.2.6.8 and 6.1.1.4'
N N 0.0061 0.0033 'International Tables Vol C Tables 4.2.6.8 and 6.1.1.4'
O O 0.0106 0.0060 'International Tables Vol C Tables 4.2.6.8 and 6.1.1.4'
S S 0.1246 0.1234 'International Tables Vol C Tables 4.2.6.8 and 6.1.1.4'

loop_
_geom_angle_atom_site_label_1
_geom_angle_atom_site_label_2
_geom_angle_atom_site_label_3
_geom_angle
C2A N1A C6A 123.84(15)
C2A N1A H1A 116.3(16)
C6A N1A H1A 119.9(16)
N3A C2A N1A 115.35(15)
N3A C2A S21A 123.06(13)
N1A C2A S21A 121.59(13)
C2A N3A C4A 125.21(15)
C2A N3A H3A 118.5(14)
C4A N3A H3A 116.2(14)
O41A C4A N3A 117.30(15)
O41A C4A C5A 125.98(16)
N3A C4A C5A 116.73(15)
C6A C5A C4A 119.53(16)
C6A C5A H5A 120.2
C4A C5A H5A 120.2
N61A C6A N1A 115.65(16)
N61A C6A C5A 125.00(16)
N1A C6A C5A 119.33(15)
C6A N61A H61A 114.8(17)
C6A N61A H62A 120.3(16)
H61A N61A H62A 123(2)
N3X' C1X H1XA 74.1
C2X C1X H1XA 109.5
N3X' C1X H1XB 122.9
C2X C1X H1XB 109.5
H1XA C1X H1XB 109.5
N3X' C1X H1XC 123.1
C2X C1X H1XC 109.5
H1XA C1X H1XC 109.5
H1XB C1X H1XC 109.5
N3X' C1X H1XD 94.3
C2X C1X H1XD 116.1
H1XA C1X H1XD 52.4
H1XB C1X H1XD 58.1
H1XC C1X H1XD 134.3
N3X' C1X H1XE 133.2
C2X C1X H1XE 98.0
H1XA C1X H1XE 152.1
H1XB C1X H1XE 54.6
H1XC C1X H1XE 63.6
H1XD C1X H1XE 111.2
N3X' C1X H1XF 97.6
C2X C1X H1XF 113.1
H1XA C1X H1XF 64.0
H1XB C1X H1XF 136.5
H1XC C1X H1XF 47.2
H1XD C1X H1XF 108.2
H1XE C1X H1XF 109.7
N3X C31X H31A 109.5
C2X' C31X H31A 146.9
N3X C31X H31B 109.5
C2X' C31X H31B 89.4
H31A C31X H31B 109.5
N3X C31X H31C 109.5
C2X' C31X H31C 88.1
H31A C31X H31C 109.5
H31B C31X H31C 109.5
N3X C31X H31D 97.6
C2X' C31X H31D 120.3
H31A C31X H31D 47.2
H31B C31X H31D 150.1
H31C C31X H31D 71.3
N3X C31X H31E 130.2
C2X' C31X H31E 92.9
H31A C31X H31E 120.0
H31B C31X H31E 60.1
H31C C31X H31E 49.7
H31D C31X H31E 111.0
N3X C31X H31F 92.3
C2X' C31X H31F 107.3
H31A C31X H31F 66.2
H31B C31X H31F 55.9
H31C C31X H31F 157.5
H31D C31X H31F 112.2
H31E C31X H31F 111.7
N3X C32X H32A 109.5
N3X' C32X H32A 147.9
N3X C32X H32B 109.5
N3X' C32X H32B 88.3
H32A C32X H32B 109.5
N3X C32X H32C 109.5
N3X' C32X H32C 88.1
H32A C32X H32C 109.5
H32B C32X H32C 109.5
N3X C32X H32D 148.4
N3X' C32X H32D 110.0
H32A C32X H32D 102.2
H32B C32X H32D 58.9
H32C C32X H32D 57.0
N3X C32X H32E 87.4
N3X' C32X H32E 109.3
H32A C32X H32E 57.2
H32B C32X H32E 162.0
H32C C32X H32E 68.6
H32D C32X H32E 109.5
N3X C32X H32F 88.4
N3X' C32X H32F 109.2
H32A C32X H32F 58.7
H32B C32X H32F 66.4
H32C C32X H32F 161.7
H32D C32X H32F 109.5
H32E C32X H32F 109.5
O21X C2X N3X 116.0(4)
O21X C2X C1X 126.3(3)
N3X C2X C1X 117.6(4)
C2X N3X C31X 116.8(3)
C2X N3X C32X 115.3(4)
C31X N3X C32X 127.9(3)
O21X C2X' N3X' 113.9(5)
O21X C2X' C31X 130.4(5)
N3X' C2X' C31X 115.6(5)
C2X' N3X' C1X 116.9(5)
C2X' N3X' C32X 116.3(5)
C1X N3X' C32X 126.7(4)

loop_
_geom_bond_atom_site_label_1
_geom_bond_atom_site_label_2
_geom_bond_distance
N1A C2A 1.356(2)
N1A C6A 1.372(2)
N1A H1A 0.883(17)
C2A N3A 1.349(2)
C2A S21A 1.6618(17)
N3A C4A 1.391(2)
N3A H3A 0.889(16)
C4A O41A 1.254(2)
C4A C5A 1.396(2)
C5A C6A 1.373(2)
C5A H5A 0.9500
C6A N61A 1.329(2)
N61A H61A 0.854(17)
N61A H62A 0.875(17)
C1X N3X' 1.469(6)
C1X C2X 1.514(5)
C1X H1XA 0.9800
C1X H1XB 0.9800
C1X H1XC 0.9800
C1X H1XD 1.1336
C1X H1XE 0.9346
C1X H1XF 1.0705
O21X C2X' 1.275(5)
O21X C2X 1.280(4)
C31X N3X 1.462(5)
C31X C2X' 1.545(6)
C31X H31A 0.9800
C31X H31B 0.9800
C31X H31C 0.9800
C31X H31D 1.0354
C31X H31E 1.1135
C31X H31F 1.0075
C32X N3X 1.494(4)
C32X N3X' 1.526(5)
C32X H32A 0.9800
C32X H32B 0.9800
C32X H32C 0.9800
C32X H32D 0.9800
C32X H32E 0.9800
C32X H32F 0.9801
C2X N3X 1.335(5)
C2X' N3X' 1.309(7)

loop_
_geom_hbond_atom_site_label_D
_geom_hbond_atom_site_label_H
_geom_hbond_atom_site_label_A
_geom_hbond_site_symmetry_A
_geom_hbond_distance_DH
_geom_hbond_distance_HA
_geom_hbond_distance_DA
_geom_hbond_angle_DHA
N1A H1A O21X . 0.883(17) 1.935(19) 2.743(2) 151(2)
N3A H3A O41A 3_676 0.889(16) 1.902(16) 2.7892(19) 175(2)
N61A H61A O21X . 0.854(17) 2.08(2) 2.870(2) 153(2)
N61A H62A O41A 2_545 0.875(17) 1.995(18) 2.848(2) 165(2)

loop_
_geom_torsion_atom_site_label_1
_geom_torsion_atom_site_label_2
_geom_torsion_atom_site_label_3
_geom_torsion_atom_site_label_4
_geom_torsion
C6A N1A C2A N3A 1.7(2)
C6A N1A C2A S21A -177.59(13)
N1A C2A N3A C4A -1.7(3)
S21A C2A N3A C4A 177.50(13)
C2A N3A C4A O41A -178.73(16)
C2A N3A C4A C5A 0.9(3)
O41A C4A C5A C6A 179.67(17)
N3A C4A C5A C6A 0.0(3)
C2A N1A C6A N61A 177.63(16)
C2A N1A C6A C5A -0.8(3)
C4A C5A C6A N61A -178.37(17)
C4A C5A C6A N1A -0.1(3)
C2X' O21X C2X N3X 0.4(4)
C2X' O21X C2X C1X 179.4(7)
N3X' C1X C2X O21X 180.0(6)
N3X' C1X C2X N3X -1.0(4)
O21X C2X N3X C31X 1.3(5)
C1X C2X N3X C31X -177.8(3)
O21X C2X N3X C32X -179.1(3)
C1X C2X N3X C32X 1.8(4)
C2X' C31X N3X C2X -1.2(4)
C2X' C31X N3X C32X 179.3(6)
N3X' C32X N3X C2X -0.4(4)
N3X' C32X N3X C31X 179.1(5)
C2X O21X C2X' N3X' 0.1(4)
C2X O21X C2X' C31X -177.7(9)
N3X C31X C2X' O21X 178.7(8)
N3X C31X C2X' N3X' 0.9(4)
O21X C2X' N3X' C1X -0.8(7)
C31X C2X' N3X' C1X 177.4(4)
O21X C2X' N3X' C32X 179.6(4)
C31X C2X' N3X' C32X -2.2(6)
C2X C1X N3X' C2X' 0.4(4)
C2X C1X N3X' C32X -180.0(7)
N3X C32X N3X' C2X' 0.9(4)
N3X C32X N3X' C1X -178.7(7)
